data_7027323
loop_
_publ_author_name
'Pindado, Gerardo Jim\'enez'
'Thornton-Pett, Mark'
'Hursthouse, Michael B.'
'Coles, Simon J.'
'Bochmann, M.'

_publ_section_title
;
 Reaction of B(C6F5)3 with zirconium and hafnium benzyl diene complexes.
 The crystal and molecular structures of
 Cp&#x2033;Zr(C6F5){\h4-CH2CMeCHCHB(C6F5)2} and
 [Cp&#x2033;Hf(2,3-Me2C4H4)(OEt2)][PhCH2B(C6F5)3]
 [Cp&#x2033;&#x2005;=&#x2005;1,3-(SiMe3)2C5H3]
;
_journal_issue 10
_journal_name_full 'Journal of the Chemical Society, Dalton Transactions'
_journal_page_first 1663
_journal_paper_doi 10.1039/a901347d
_journal_year 1999
_chemical_formula_sum 'C34 H28 B F15 Si2 Zr'
_chemical_name_systematic
;
 ?
;
_space_group_IT_number 2
_symmetry_cell_setting triclinic
_symmetry_space_group_name_Hall '-P 1'
_symmetry_space_group_name_H-M 'P -1'
_atom_sites_solution_hydrogens geom
_atom_sites_solution_primary direct
_atom_sites_solution_secondary difmap
_audit_creation_method SHELXL
_cell_angle_alpha 96.79(3)
_cell_angle_beta 105.19(5)
_cell_angle_gamma 94.15(6)
_cell_formula_units_Z 2
_cell_length_a 10.068(7)
_cell_length_b 11.442(16)
_cell_length_c 16.218(17)
_cell_measurement_temperature 293(2)
_cell_volume 1780(3)
_computing_cell_refinement MADNES
_computing_data_collection 'MADNES (Pflugrath, 1989)'
_computing_data_reduction ABSURD
_computing_molecular_graphics 'SNOOPI (Davies, Prout)'
_computing_structure_refinement 'SHELXL-96 (Sheldrick, 1996)'
_computing_structure_solution 'SHELXS-96 (Sheldrick, 1990)'
_diffrn_ambient_temperature 293(2)
_diffrn_measurement_device 'FAST TV Area detector'
_diffrn_measurement_method 'Omega scans'
_diffrn_radiation_monochromator graphite
_diffrn_radiation_source 'FR591 rotating anode'
_diffrn_radiation_type MoK\a
_diffrn_radiation_wavelength 0.71069
_diffrn_reflns_av_R_equivalents 0.0778
_diffrn_reflns_av_sigmaI/netI 0.1976
_diffrn_reflns_limit_h_max 9
_diffrn_reflns_limit_h_min -11
_diffrn_reflns_limit_k_max 12
_diffrn_reflns_limit_k_min -13
_diffrn_reflns_limit_l_max 18
_diffrn_reflns_limit_l_min -15
_diffrn_reflns_number 5906
_diffrn_reflns_theta_max 25.11
_diffrn_reflns_theta_min 1.80
_exptl_absorpt_coefficient_mu 0.481
_exptl_absorpt_correction_T_max 1.171
_exptl_absorpt_correction_T_min 0.872
_exptl_absorpt_correction_type DIFABS
_exptl_crystal_density_diffrn 1.642
_exptl_crystal_description Needle
_exptl_crystal_F_000 880
_exptl_crystal_size_max 0.3
_exptl_crystal_size_mid 0.1
_exptl_crystal_size_min 0.05
_refine_diff_density_max 1.510
_refine_diff_density_min -0.521
_refine_diff_density_rms 0.114
_refine_ls_extinction_method none
_refine_ls_goodness_of_fit_all 0.831
_refine_ls_goodness_of_fit_obs 1.119
_refine_ls_hydrogen_treatment riding
_refine_ls_matrix_type full
_refine_ls_number_parameters 485
_refine_ls_number_reflns 4532
_refine_ls_number_restraints 0
_refine_ls_restrained_S_all 0.831
_refine_ls_restrained_S_obs 1.119
_refine_ls_R_factor_all 0.1257
_refine_ls_R_factor_obs 0.0734
_refine_ls_shift/esd_max 0.010
_refine_ls_shift/esd_mean 0.001
_refine_ls_structure_factor_coef Fsqd
_refine_ls_weighting_details 'w=1/[\s^2^(Fo^2^)+(0.0620P)^2^+0.0000P] where P=(Fo^2^+2Fc^2^)/3'
_refine_ls_weighting_scheme calc
_refine_ls_wR_factor_all 0.1720
_refine_ls_wR_factor_obs 0.1534
_reflns_number_observed 2222
_reflns_number_total 4532
_reflns_observed_criterion >2sigma(I)
_cod_data_source_file 901347dsup1.cif
_cod_data_source_block s92
_cod_depositor_comments
;
The following automatic conversions were performed:

'_symmetry_cell_setting' value 'Triclinic' changed to 'triclinic'
according to /home/saulius/struct/CIF-dictionaries/cif_core.dic
dictionary named 'cif_core.dic' version 2.4.2 from 2011-04-26.

Automatic conversion script
Id: cif_fix_values 1891 2012-01-12 08:04:46Z andrius 

The following automatic conversions were performed:

'_refine_ls_weighting_scheme' value 'calc
w=1/[\s^2^(Fo^2^)+(0.0620P)^2^+0.0000P] where P=(Fo^2^+2Fc^2^)/3' was
changed to 'calc'. New tag '_refine_ls_weighting_details' was
created. The value of the new tag was set to
'w=1/[\s^2^(Fo^2^)+(0.0620P)^2^+0.0000P] where P=(Fo^2^+2Fc^2^)/3'.

Automatic conversion script
Id: cif_fix_values 3143 2015-03-26 13:38:13Z robertas 
;
_cod_original_sg_symbol_H-M P-1
_cod_database_code 7027323
_chemical_formula_weightical 879.77

loop_
_symmetry_equiv_pos_as_xyz
'x, y, z'
'-x, -y, -z'

loop_
_atom_site_aniso_label
_atom_site_aniso_U_11
_atom_site_aniso_U_22
_atom_site_aniso_U_33
_atom_site_aniso_U_23
_atom_site_aniso_U_13
_atom_site_aniso_U_12
Zr1 0.0318(7) 0.0292(6) 0.0507(7) 0.0082(5) 0.0149(5) 0.0064(5)
Si1 0.032(2) 0.0336(17) 0.0465(19) 0.0032(14) 0.0081(15) 0.0016(14)
Si2 0.039(2) 0.0437(19) 0.0417(19) 0.0066(15) 0.0129(15) 0.0019(16)
F32 0.028(4) 0.034(3) 0.065(4) 0.014(3) 0.014(3) -0.002(3)
F42 0.042(4) 0.037(3) 0.050(4) -0.003(3) 0.009(3) 0.006(3)
F22 0.039(4) 0.042(4) 0.069(4) 0.019(3) 0.025(3) 0.011(3)
F23 0.042(4) 0.055(4) 0.055(4) 0.010(3) 0.010(3) 0.019(3)
F33 0.041(4) 0.046(4) 0.072(5) -0.005(3) 0.009(4) -0.002(3)
F44 0.029(4) 0.051(4) 0.106(5) 0.014(4) 0.022(4) 0.013(3)
F36 0.057(5) 0.037(4) 0.073(5) 0.024(3) 0.021(4) 0.007(3)
F46 0.049(5) 0.052(4) 0.054(4) -0.002(3) 0.007(3) 0.005(3)
F35 0.068(5) 0.028(4) 0.130(6) 0.028(4) 0.054(5) 0.010(3)
F24 0.027(4) 0.076(5) 0.089(5) 0.010(4) 0.013(4) 0.011(4)
F26 0.040(5) 0.040(4) 0.118(6) 0.021(4) 0.035(4) 0.006(3)
F25 0.023(4) 0.054(4) 0.139(6) 0.004(4) 0.031(4) -0.004(3)
F34 0.042(5) 0.038(4) 0.132(6) -0.002(4) 0.038(4) -0.011(3)
F45 0.037(5) 0.057(4) 0.078(5) 0.005(4) 0.002(4) 0.000(3)
F43 0.051(5) 0.055(4) 0.084(5) -0.004(4) 0.032(4) 0.012(4)
C12 0.021(6) 0.045(7) 0.046(7) -0.002(5) 0.010(5) -0.011(5)
C31 0.028(7) 0.021(5) 0.034(6) 0.005(5) 0.010(5) 0.010(5)
C22 0.035(8) 0.036(7) 0.035(6) -0.003(5) 0.018(5) 0.000(6)
C2 0.028(7) 0.031(6) 0.045(7) 0.008(5) 0.012(5) 0.007(5)
C25 0.020(7) 0.040(7) 0.077(9) -0.003(6) 0.020(6) -0.007(6)
C32 0.037(7) 0.024(6) 0.048(7) 0.005(5) 0.019(6) -0.004(5)
C42 0.028(7) 0.032(6) 0.042(7) 0.009(5) -0.001(5) 0.007(5)
C21 0.019(6) 0.041(6) 0.046(7) -0.005(5) 0.014(5) 0.000(5)
C1 0.039(7) 0.034(6) 0.031(6) 0.010(5) 0.014(5) 0.015(5)
C34 0.027(7) 0.020(6) 0.085(9) -0.004(6) 0.035(7) -0.007(5)
C35 0.047(9) 0.022(6) 0.076(9) 0.011(6) 0.033(7) 0.008(6)
C5 0.017(6) 0.034(6) 0.045(7) 0.005(5) 0.001(5) 0.009(5)
C4 0.037(7) 0.023(6) 0.054(7) 0.000(5) 0.018(6) 0.003(5)
C24 0.039(8) 0.051(8) 0.048(7) -0.003(6) 0.011(6) 0.021(7)
C44 0.026(8) 0.043(7) 0.072(9) 0.016(7) 0.012(7) 0.006(6)
C26 0.037(8) 0.037(7) 0.063(8) 0.007(6) 0.024(6) 0.012(6)
C23 0.027(7) 0.041(7) 0.054(8) 0.001(6) 0.009(6) 0.015(6)
C41 0.045(8) 0.024(6) 0.043(7) 0.006(5) 0.023(6) 0.006(5)
C46 0.040(8) 0.028(6) 0.048(7) 0.004(6) 0.003(6) -0.002(6)
C7 0.051(9) 0.015(6) 0.104(10) 0.002(6) 0.025(7) -0.003(5)
C3 0.038(7) 0.036(6) 0.042(7) 0.022(5) 0.016(5) 0.011(5)
C8 0.040(8) 0.051(7) 0.065(8) 0.002(6) 0.016(6) -0.014(6)
C45 0.039(8) 0.039(7) 0.047(7) 0.003(6) -0.001(6) 0.008(6)
C33 0.045(8) 0.033(7) 0.060(8) 0.011(6) 0.028(7) 0.006(6)
C10 0.054(9) 0.053(8) 0.044(7) -0.003(6) 0.011(6) 0.002(6)
C36 0.041(8) 0.028(6) 0.055(8) 0.012(5) 0.023(6) 0.013(6)
B1 0.046(9) 0.031(7) 0.035(7) 0.012(6) 0.013(6) -0.001(6)
C6 0.052(9) 0.071(9) 0.043(7) -0.010(6) 0.013(6) 0.006(7)
C11 0.058(9) 0.052(8) 0.070(9) -0.001(6) 0.024(7) -0.013(7)
C43 0.059(9) 0.027(6) 0.058(8) 0.015(6) 0.025(7) 0.014(6)
C9 0.043(9) 0.074(9) 0.066(8) 0.022(7) 0.009(7) 0.026(7)
C14 0.048(8) 0.045(7) 0.045(7) 0.002(6) 0.018(6) 0.016(6)
C13 0.035(7) 0.026(6) 0.058(7) 0.012(5) 0.024(6) 0.001(5)
C15 0.055(9) 0.035(7) 0.053(8) 0.007(6) 0.025(6) 0.018(6)
C16 0.058(9) 0.073(9) 0.067(8) 0.020(7) 0.038(7) 0.030(7)

loop_
_atom_site_label
_atom_site_type_symbol
_atom_site_fract_x
_atom_site_fract_y
_atom_site_fract_z
_atom_site_U_iso_or_equiv
_atom_site_thermal_displace_type
_atom_site_occupancy
_atom_site_calc_flag
_atom_site_refinement_flags
Zr1 Zr 0.02294(12) 0.20223(9) 0.24460(7) 0.0362(3) Uani 1 d .
Si1 Si -0.2799(3) -0.0539(3) 0.19438(19) 0.0381(8) Uani 1 d .
Si2 Si 0.0754(3) 0.2543(3) 0.49768(19) 0.0411(8) Uani 1 d .
F32 F 0.0993(6) 0.4122(5) 0.2938(3) 0.0419(15) Uani 1 d .
F42 F -0.2024(6) 0.5384(5) 0.2616(3) 0.0445(16) Uani 1 d .
F22 F 0.1925(6) -0.0141(5) 0.3389(4) 0.0469(16) Uani 1 d .
F23 F 0.4515(6) -0.0458(5) 0.4131(4) 0.0503(17) Uani 1 d .
F33 F 0.2987(7) 0.5945(5) 0.3599(4) 0.0557(18) Uani 1 d .
F44 F -0.6694(6) 0.4807(5) 0.1113(4) 0.0606(19) Uani 1 d .
F36 F -0.0696(7) 0.5985(5) 0.0497(4) 0.0534(17) Uani 1 d .
F46 F -0.3523(6) 0.2970(5) -0.0072(4) 0.0535(17) Uani 1 d .
F35 F 0.1351(7) 0.7767(5) 0.1139(5) 0.069(2) Uani 1 d .
F24 F 0.6585(7) 0.1304(6) 0.4336(4) 0.0644(19) Uani 1 d .
F26 F 0.3437(6) 0.3658(5) 0.2905(4) 0.0625(19) Uani 1 d .
F25 F 0.6003(6) 0.3374(6) 0.3730(5) 0.071(2) Uani 1 d .
F34 F 0.3169(7) 0.7757(5) 0.2687(5) 0.070(2) Uani 1 d .
F45 F -0.6109(7) 0.3377(5) -0.0154(4) 0.0605(19) Uani 1 d .
F43 F -0.4615(7) 0.5810(5) 0.2514(4) 0.0612(19) Uani 1 d .
C12 C -0.0656(11) 0.2745(9) 0.1153(6) 0.039(3) Uani 1 d .
H12 H -0.1385 0.2202 0.0733 0.046 Uiso 1 calc R
C31 C 0.0078(10) 0.5009(8) 0.1709(6) 0.027(2) Uani 1 d .
C22 C 0.2918(11) 0.0780(9) 0.3473(6) 0.035(3) Uani 1 d .
C2 C -0.0719(10) 0.0876(8) 0.3428(6) 0.034(3) Uani 1 d .
H2 H -0.0321 0.0224 0.3637 0.040 Uiso 1 calc R
C25 C 0.5005(11) 0.2505(10) 0.3664(7) 0.045(3) Uani 1 d .
C32 C 0.1051(11) 0.5058(8) 0.2460(7) 0.035(3) Uani 1 d .
C42 C -0.2987(11) 0.4893(9) 0.1896(7) 0.035(3) Uani 1 d .
C21 C 0.2522(10) 0.1810(9) 0.3165(6) 0.035(3) Uani 1 d .
C1 C -0.1779(11) 0.0781(8) 0.2646(6) 0.033(3) Uani 1 d .
C34 C 0.2159(12) 0.6877(8) 0.2345(8) 0.042(3) Uani 1 d .
C35 C 0.1248(13) 0.6870(9) 0.1574(8) 0.045(3) Uani 1 d .
C5 C -0.2133(10) 0.1999(8) 0.2629(6) 0.033(3) Uani 1 d .
H5 H -0.2808 0.2262 0.2202 0.040 Uiso 1 calc R
C4 C -0.1288(11) 0.2682(8) 0.3356(6) 0.038(3) Uani 1 d .
H4 H -0.1348 0.3484 0.3499 0.045 Uiso 1 calc R
C24 C 0.5270(13) 0.1456(10) 0.3936(7) 0.046(3) Uani 1 d .
C44 C -0.5389(12) 0.4593(10) 0.1165(8) 0.047(3) Uani 1 d .
C26 C 0.3645(12) 0.2644(9) 0.3251(7) 0.043(3) Uani 1 d .
C23 C 0.4225(11) 0.0578(10) 0.3854(7) 0.041(3) Uani 1 d .
C41 C -0.2641(11) 0.4167(8) 0.1275(7) 0.035(3) Uani 1 d .
C46 C -0.3723(12) 0.3676(9) 0.0586(7) 0.041(3) Uani 1 d .
C7 C -0.1703(12) -0.1756(8) 0.1910(8) 0.057(3) Uani 1 d .
H7A H -0.1145 -0.1632 0.1524 0.085 Uiso 1 calc R
H7B H -0.2280 -0.2495 0.1710 0.085 Uiso 1 calc R
H7C H -0.1115 -0.1776 0.2478 0.085 Uiso 1 calc R
C3 C -0.0314(11) 0.2036(9) 0.3865(6) 0.036(3) Uani 1 d .
C8 C -0.4286(11) -0.1010(9) 0.2368(7) 0.053(3) Uani 1 d .
H8A H -0.3937 -0.1248 0.2926 0.080 Uiso 1 calc R
H8B H -0.4855 -0.1663 0.1979 0.080 Uiso 1 calc R
H8C H -0.4826 -0.0360 0.2416 0.080 Uiso 1 calc R
C45 C -0.5094(12) 0.3881(9) 0.0545(7) 0.044(3) Uani 1 d .
C33 C 0.2111(12) 0.5951(9) 0.2832(8) 0.043(3) Uani 1 d .
C10 C -0.0442(12) 0.2679(9) 0.5664(6) 0.052(3) Uani 1 d .
H10A H 0.0069 0.3004 0.6243 0.078 Uiso 1 calc R
H10B H -0.0897 0.1912 0.5663 0.078 Uiso 1 calc R
H10C H -0.1122 0.3193 0.5443 0.078 Uiso 1 calc R
C36 C 0.0199(12) 0.5971(9) 0.1269(7) 0.039(3) Uani 1 d .
B1 B -0.1086(14) 0.3961(10) 0.1365(7) 0.037(3) Uani 1 d .
C6 C -0.3579(12) -0.0139(10) 0.0874(6) 0.057(3) Uani 1 d .
H6A H -0.4142 0.0492 0.0928 0.085 Uiso 1 calc R
H6B H -0.4143 -0.0815 0.0509 0.085 Uiso 1 calc R
H6C H -0.2861 0.0114 0.0624 0.085 Uiso 1 calc R
C11 C 0.1724(12) 0.4008(9) 0.5016(7) 0.060(4) Uani 1 d .
H11A H 0.2147 0.4343 0.5607 0.090 Uiso 1 calc R
H11B H 0.1097 0.4528 0.4742 0.090 Uiso 1 calc R
H11C H 0.2428 0.3907 0.4721 0.090 Uiso 1 calc R
C43 C -0.4326(13) 0.5108(9) 0.1881(7) 0.045(3) Uani 1 d .
C9 C 0.1946(12) 0.1417(10) 0.5346(7) 0.060(4) Uani 1 d .
H9A H 0.2773 0.1550 0.5165 0.091 Uiso 1 calc R
H9B H 0.1496 0.0639 0.5098 0.091 Uiso 1 calc R
H9C H 0.2183 0.1484 0.5964 0.091 Uiso 1 calc R
C14 C 0.1181(12) 0.1417(9) 0.1203(7) 0.045(3) Uani 1 d .
C13 C 0.0721(11) 0.2506(8) 0.1146(6) 0.037(3) Uani 1 d .
H13 H 0.1334 0.3126 0.1099 0.045 Uiso 1 calc R
C15 C 0.0299(12) 0.0520(9) 0.1395(7) 0.045(3) Uani 1 d .
H15A H 0.0749 -0.0151 0.1604 0.054 Uiso 1 calc R
H15B H -0.0569 0.0277 0.0956 0.054 Uiso 1 calc R
C16 C 0.2666(12) 0.1259(10) 0.1211(7) 0.060(4) Uani 1 d .
H16A H 0.3197 0.2020 0.1327 0.090 Uiso 1 calc R
H16B H 0.2689 0.0864 0.0659 0.090 Uiso 1 calc R
H16C H 0.3053 0.0793 0.1652 0.090 Uiso 1 calc R

loop_
_atom_type_symbol
_atom_type_description
_atom_type_scat_dispersion_real
_atom_type_scat_dispersion_imag
_atom_type_scat_source
C C 0.0033 0.0016 'International Tables Vol C Tables 4.2.6.8 and 6.1.1.4'
H H 0.0000 0.0000 'International Tables Vol C Tables 4.2.6.8 and 6.1.1.4'
B B 0.0013 0.0007 'International Tables Vol C Tables 4.2.6.8 and 6.1.1.4'
F F 0.0171 0.0103 'International Tables Vol C Tables 4.2.6.8 and 6.1.1.4'
Si Si 0.0817 0.0704 'International Tables Vol C Tables 4.2.6.8 and 6.1.1.4'
Zr Zr -2.9673 0.5597 'International Tables Vol C Tables 4.2.6.8 and 6.1.1.4'

loop_
_geom_angle_atom_site_label_1
_geom_angle_atom_site_label_2
_geom_angle_atom_site_label_3
_geom_angle
C15 Zr1 C12 75.3(4)
C15 Zr1 C21 89.2(4)
C12 Zr1 C21 129.8(4)
C15 Zr1 C13 60.9(3)
C12 Zr1 C13 35.3(3)
C21 Zr1 C13 95.6(4)
C15 Zr1 C5 110.0(4)
C12 Zr1 C5 86.6(3)
C21 Zr1 C5 142.9(3)
C13 Zr1 C5 121.4(3)
C15 Zr1 C4 140.2(4)
C12 Zr1 C4 104.2(3)
C21 Zr1 C4 116.9(3)
C13 Zr1 C4 136.9(3)
C5 Zr1 C4 32.2(3)
C15 Zr1 C14 34.2(3)
C12 Zr1 C14 61.4(3)
C21 Zr1 C14 78.9(4)
C13 Zr1 C14 32.3(3)
C5 Zr1 C14 134.0(4)
C4 Zr1 C14 164.1(3)
C15 Zr1 C1 86.3(4)
C12 Zr1 C1 104.4(3)
C21 Zr1 C1 122.2(3)
C13 Zr1 C1 130.1(3)
C5 Zr1 C1 34.3(3)
C4 Zr1 C1 54.8(3)
C14 Zr1 C1 119.5(3)
C15 Zr1 C3 132.5(3)
C12 Zr1 C3 137.3(3)
C21 Zr1 C3 87.6(3)
C13 Zr1 C3 166.4(3)
C5 Zr1 C3 55.8(3)
C4 Zr1 C3 33.1(3)
C14 Zr1 C3 160.3(3)
C1 Zr1 C3 56.7(3)
C15 Zr1 C2 100.4(4)
C12 Zr1 C2 136.6(3)
C21 Zr1 C2 92.7(3)
C13 Zr1 C2 159.3(3)
C5 Zr1 C2 53.7(3)
C4 Zr1 C2 52.1(3)
C14 Zr1 C2 132.9(3)
C1 Zr1 C2 32.8(3)
C3 Zr1 C2 32.6(3)
C6 Si1 C1 108.8(5)
C6 Si1 C7 112.9(5)
C1 Si1 C7 110.1(5)
C6 Si1 C8 105.7(5)
C1 Si1 C8 109.5(5)
C7 Si1 C8 109.6(5)
C3 Si2 C10 106.9(5)
C3 Si2 C11 109.2(5)
C10 Si2 C11 110.4(5)
C3 Si2 C9 109.9(5)
C10 Si2 C9 108.7(5)
C11 Si2 C9 111.7(6)
C13 C12 B1 125.0(10)
C13 C12 Zr1 75.3(6)
B1 C12 Zr1 107.9(7)
C32 C31 C36 114.5(10)
C32 C31 B1 122.1(9)
C36 C31 B1 123.3(9)
C23 C22 F22 115.3(9)
C23 C22 C21 125.8(11)
F22 C22 C21 118.9(10)
C3 C2 C1 114.7(9)
C3 C2 Zr1 73.5(6)
C1 C2 Zr1 73.4(6)
F25 C25 C24 122.6(11)
F25 C25 C26 119.5(10)
C24 C25 C26 117.8(11)
C31 C32 C33 127.0(10)
C31 C32 F32 117.7(9)
C33 C32 F32 115.3(9)
F42 C42 C41 120.6(10)
F42 C42 C43 114.8(9)
C41 C42 C43 124.4(10)
C22 C21 C26 112.5(10)
C22 C21 Zr1 122.7(8)
C26 C21 Zr1 124.4(8)
C2 C1 C5 102.6(8)
C2 C1 Si1 130.2(7)
C5 C1 Si1 125.7(7)
C2 C1 Zr1 73.8(6)
C5 C1 Zr1 71.8(6)
Si1 C1 Zr1 128.7(5)
F34 C34 C35 122.1(11)
F34 C34 C33 116.2(12)
C35 C34 C33 121.8(11)
F35 C35 C34 119.0(11)
F35 C35 C36 121.2(12)
C34 C35 C36 119.7(11)
C4 C5 C1 107.8(9)
C4 C5 Zr1 74.4(6)
C1 C5 Zr1 73.9(6)
C5 C4 C3 112.9(8)
C5 C4 Zr1 73.4(5)
C3 C4 Zr1 74.1(5)
F24 C24 C25 118.6(11)
F24 C24 C23 120.0(10)
C25 C24 C23 121.3(11)
C45 C44 F44 120.8(11)
C45 C44 C43 119.4(11)
F44 C44 C43 119.9(11)
F26 C26 C25 116.2(10)
F26 C26 C21 119.6(10)
C25 C26 C21 124.2(10)
F23 C23 C22 121.7(10)
F23 C23 C24 120.2(10)
C22 C23 C24 118.1(11)
C42 C41 C46 115.4(10)
C42 C41 B1 120.3(10)
C46 C41 B1 124.3(9)
F46 C46 C41 121.4(10)
F46 C46 C45 116.8(9)
C41 C46 C45 121.8(10)
C2 C3 C4 101.8(9)
C2 C3 Si2 129.3(8)
C4 C3 Si2 126.0(7)
C2 C3 Zr1 73.9(6)
C4 C3 Zr1 72.8(5)
Si2 C3 Zr1 131.3(5)
C44 C45 F45 120.2(11)
C44 C45 C46 120.9(10)
F45 C45 C46 118.8(10)
F33 C33 C32 122.5(10)
F33 C33 C34 122.9(11)
C32 C33 C34 114.6(11)
F36 C36 C35 118.5(10)
F36 C36 C31 119.1(10)
C35 C36 C31 122.3(11)
C12 B1 C31 117.5(10)
C12 B1 C41 122.0(10)
C31 B1 C41 120.4(9)
F43 C43 C42 122.1(11)
F43 C43 C44 119.8(11)
C42 C43 C44 118.1(10)
C13 C14 C15 117.3(10)
C13 C14 C16 119.7(11)
C15 C14 C16 122.2(9)
C13 C14 Zr1 70.1(6)
C15 C14 Zr1 64.9(5)
C16 C14 Zr1 128.6(7)
C14 C13 C12 123.7(10)
C14 C13 Zr1 77.6(6)
C12 C13 Zr1 69.4(5)
C14 C15 Zr1 80.8(6)

loop_
_geom_bond_atom_site_label_1
_geom_bond_atom_site_label_2
_geom_bond_distance
Zr1 C15 2.292(9)
Zr1 C12 2.327(10)
Zr1 C21 2.342(10)
Zr1 C13 2.405(10)
Zr1 C5 2.471(10)
Zr1 C4 2.483(10)
Zr1 C14 2.498(10)
Zr1 C1 2.499(11)
Zr1 C3 2.499(10)
Zr1 C2 2.505(10)
Si1 C6 1.834(11)
Si1 C1 1.840(10)
Si1 C7 1.843(10)
Si1 C8 1.874(10)
Si2 C3 1.842(11)
Si2 C10 1.846(10)
Si2 C11 1.863(11)
Si2 C9 1.868(10)
F32 C32 1.400(11)
F42 C42 1.338(11)
F22 C22 1.368(11)
F23 C23 1.342(11)
F33 C33 1.324(12)
F44 C44 1.336(12)
F36 C36 1.339(12)
F46 C46 1.328(11)
F35 C35 1.325(11)
F24 C24 1.347(12)
F26 C26 1.354(11)
F25 C25 1.335(12)
F34 C34 1.335(12)
F45 C45 1.347(11)
F43 C43 1.335(11)
C12 C13 1.435(13)
C12 B1 1.514(15)
C31 C32 1.341(13)
C31 C36 1.395(13)
C31 B1 1.555(15)
C22 C23 1.349(14)
C22 C21 1.378(14)
C2 C3 1.406(13)
C2 C1 1.415(13)
C25 C24 1.348(15)
C25 C26 1.387(14)
C32 C33 1.381(14)
C42 C41 1.362(13)
C42 C43 1.382(14)
C21 C26 1.392(14)
C1 C5 1.464(12)
C34 C35 1.341(15)
C34 C33 1.400(14)
C35 C36 1.366(15)
C5 C4 1.372(13)
C4 C3 1.419(13)
C24 C23 1.369(15)
C44 C45 1.327(14)
C44 C43 1.392(15)
C41 C46 1.370(14)
C41 B1 1.572(15)
C46 C45 1.402(14)
C14 C13 1.365(13)
C14 C15 1.423(14)
C14 C16 1.516(14)
